data_7124373
loop_
_publ_author_name
'Wu, Wanqing'
'Fang, Songjia'
'Jiang, Guangbin'
'Li, Meng'
'Liu, Zhenying'
'Jiang, Huanfeng'

_publ_section_title
;
 Palladium-Catalyzed Regioselective C&#x2212;H Alkynylation of Indoles
 with Haloalkynes: Access to Functionalized 7-Alkynylindoles
;
_journal_name_full 'Chemical Communications'
_journal_paper_doi 10.1039/C9CC07263B
_journal_year 2019
_chemical_formula_moiety 'C27 H43 F N O P Si'
_chemical_formula_sum 'C27 H43 F N O P Si'
_chemical_formula_weight 475.68
_space_group_crystal_system monoclinic
_space_group_IT_number 14
_space_group_name_Hall '-P 2ybc'
_space_group_name_H-M_alt 'P 1 21/c 1'
_symmetry_space_group_name_Hall '-P 2ybc'
_symmetry_space_group_name_H-M 'P 1 21/c 1'
_atom_sites_solution_hydrogens geom
_atom_sites_solution_primary dual
_audit_creation_date 2018-10-18
_audit_creation_method
;
Olex2 1.2
(compiled 2018.05.29 svn.r3508 for OlexSys, GUI svn.r5506)
;
_audit_update_record
;
2019-05-10 deposited with the CCDC.    2019-10-22 downloaded from the CCDC.
;
_cell_angle_alpha 90
_cell_angle_beta 95.814(6)
_cell_angle_gamma 90
_cell_formula_units_Z 4
_cell_length_a 11.936(3)
_cell_length_b 10.888(2)
_cell_length_c 22.186(5)
_cell_measurement_reflns_used 9477
_cell_measurement_temperature 220
_cell_measurement_theta_max 70.06
_cell_measurement_theta_min 3.59
_cell_volume 2868.4(11)
_computing_cell_refinement 'SAINT v8.34A (Bruker, 2013)'
_computing_data_reduction 'SAINT v8.34A (Bruker, 2013)'
_computing_molecular_graphics 'Olex2 (Dolomanov et al., 2009)'
_computing_publication_material 'Olex2 (Dolomanov et al., 2009)'
_computing_structure_refinement 'ShelXL (Sheldrick, 2015)'
_computing_structure_solution 'ShelXT (Sheldrick, 2015)'
_diffrn_ambient_temperature 220.0
_diffrn_measured_fraction_theta_full 0.998
_diffrn_measured_fraction_theta_max 0.998
_diffrn_measurement_device_type 'Bruker APEX-II CCD'
_diffrn_measurement_method '\f and \w scans'
_diffrn_radiation_type MoK\a
_diffrn_radiation_wavelength 0.71073
_diffrn_reflns_av_R_equivalents 0.1142
_diffrn_reflns_av_unetI/netI 0.1418
_diffrn_reflns_Laue_measured_fraction_full 0.998
_diffrn_reflns_Laue_measured_fraction_max 0.998
_diffrn_reflns_limit_h_max 14
_diffrn_reflns_limit_h_min -14
_diffrn_reflns_limit_k_max 12
_diffrn_reflns_limit_k_min -12
_diffrn_reflns_limit_l_max 26
_diffrn_reflns_limit_l_min -18
_diffrn_reflns_number 15016
_diffrn_reflns_point_group_measured_fraction_full 0.998
_diffrn_reflns_point_group_measured_fraction_max 0.998
_diffrn_reflns_theta_full 25.007
_diffrn_reflns_theta_max 25.007
_diffrn_reflns_theta_min 1.715
_diffrn_standards_number 0
_exptl_absorpt_coefficient_mu 0.162
_exptl_absorpt_correction_T_max 0.7454
_exptl_absorpt_correction_T_min 0.6591
_exptl_absorpt_correction_type multi-scan
_exptl_absorpt_process_details
'SADABS-2014/5 (Bruker,2014/5) was used for absorption correction. wR2(int) was 0.0896 before and 0.0745 after correction. The Ratio of minimum to maximum transmission is 0.8842. The \l/2 correction factor is 0.00150.'
_exptl_crystal_colour colourless
_exptl_crystal_colour_primary colourless
_exptl_crystal_density_diffrn 1.102
_exptl_crystal_description block
_exptl_crystal_F_000 1032
_exptl_crystal_size_max 0.19
_exptl_crystal_size_mid 0.15
_exptl_crystal_size_min 0.12
_refine_diff_density_max 0.289
_refine_diff_density_min -0.292
_refine_diff_density_rms 0.066
_refine_ls_extinction_method none
_refine_ls_goodness_of_fit_ref 0.903
_refine_ls_hydrogen_treatment constr
_refine_ls_matrix_type full
_refine_ls_number_parameters 301
_refine_ls_number_reflns 5049
_refine_ls_number_restraints 0
_refine_ls_restrained_S_all 0.903
_refine_ls_R_factor_all 0.1315
_refine_ls_R_factor_gt 0.0633
_refine_ls_shift/su_max 0.000
_refine_ls_shift/su_mean 0.000
_refine_ls_structure_factor_coef Fsqd
_refine_ls_weighting_details 'w=1/[\s^2^(Fo^2^)+(0.0483P)^2^] where P=(Fo^2^+2Fc^2^)/3'
_refine_ls_weighting_scheme calc
_refine_ls_wR_factor_gt 0.1297
_refine_ls_wR_factor_ref 0.1558
_reflns_Friedel_coverage 0.000
_reflns_number_gt 2670
_reflns_number_total 5049
_reflns_threshold_expression 'I > 2\s(I)'
_cod_data_source_file c9cc07263b2.cif
_cod_data_source_block mo_20180983-fsj-1_0m
_cod_original_cell_volume 2868.4(10)
_cod_database_code 7124373
_shelx_shelxl_version_number 2014/7
_shelx_space_group_comment
;
The symmetry employed for this shelxl refinement is uniquely defined
by the following loop, which should always be used as a source of
symmetry information in preference to the above space-group names.
They are only intended as comments.
;
_shelx_estimated_absorpt_t_max 0.981
_shelx_estimated_absorpt_t_min 0.970
_olex2_refinement_description
;
1. Fixed Uiso
 At 1.2 times of:
  All C(H) groups
 At 1.5 times of:
  All C(H,H,H) groups
2.a Ternary CH refined with riding coordinates:
 C11(H11), C14(H14), C17(H17)
2.b Aromatic/amide H refined with riding coordinates:
 C1(H1), C2(H2), C4(H4), C6(H6)
2.c Idealised Me refined as rotating group:
 C12(H12A,H12B,H12C), C13(H13A,H13B,H13C), C15(H15A,H15B,H15C), C16(H16A,H16B,
 H16C), C18(H18A,H18B,H18C), C19(H19A,H19B,H19C), C20(H20A,H20B,H20C), C22(H22A,
 H22B,H22C), C23(H23A,H23B,H23C), C25(H25A,H25B,H25C), C26(H26A,H26B,H26C),
 C27(H27A,H27B,H27C)
;
_olex2_submission_special_instructions 'No special instructions were received'

loop_
_space_group_symop_operation_xyz
'x, y, z'
'-x, y+1/2, -z+1/2'
'-x, -y, -z'
'x, -y-1/2, z-1/2'

loop_
_atom_site_label
_atom_site_type_symbol
_atom_site_fract_x
_atom_site_fract_y
_atom_site_fract_z
_atom_site_U_iso_or_equiv
_atom_site_adp_type
_atom_site_occupancy
_atom_site_site_symmetry_order
_atom_site_calc_flag
_atom_site_refinement_flags_posn
P1 P 0.54708(8) 0.61870(8) 0.35069(4) 0.0284(3) Uani 1 1 d .
Si1 Si 0.90764(9) 0.29491(9) 0.37094(4) 0.0314(3) Uani 1 1 d .
F1 F 0.7656(2) 0.5420(2) 0.07413(9) 0.0640(7) Uani 1 1 d .
O1 O 0.6112(2) 0.5071(2) 0.36856(10) 0.0347(6) Uani 1 1 d .
N1 N 0.5420(2) 0.6426(3) 0.27383(12) 0.0321(8) Uani 1 1 d .
C1 C 0.4639(3) 0.7248(3) 0.24404(17) 0.0377(10) Uani 1 1 d .
H1 H 0.4082 0.7666 0.2630 0.045 Uiso 1 1 calc R
C2 C 0.4791(3) 0.7358(3) 0.18534(16) 0.0369(10) Uani 1 1 d .
H2 H 0.4359 0.7841 0.1566 0.044 Uiso 1 1 calc R
C3 C 0.5720(3) 0.6612(3) 0.17463(15) 0.0309(9) Uani 1 1 d .
C4 C 0.6228(3) 0.6424(3) 0.12191(16) 0.0409(10) Uani 1 1 d .
H4 H 0.5964 0.6818 0.0855 0.049 Uiso 1 1 calc R
C5 C 0.7125(4) 0.5644(4) 0.12493(16) 0.0388(10) Uani 1 1 d .
C6 C 0.7544(3) 0.5060(3) 0.17741(16) 0.0334(9) Uani 1 1 d .
H6 H 0.8173 0.4542 0.1768 0.040 Uiso 1 1 calc R
C7 C 0.7055(3) 0.5220(3) 0.23206(15) 0.0270(8) Uani 1 1 d .
C8 C 0.6122(3) 0.6025(3) 0.22963(14) 0.0266(8) Uani 1 1 d .
C9 C 0.7603(3) 0.4537(3) 0.28249(16) 0.0287(9) Uani 1 1 d .
C10 C 0.8165(3) 0.3903(3) 0.31773(16) 0.0334(9) Uani 1 1 d .
C11 C 0.9935(3) 0.4007(3) 0.42474(16) 0.0408(10) Uani 1 1 d .
H11 H 0.9449 0.4225 0.4567 0.049 Uiso 1 1 calc R
C12 C 1.0269(4) 0.5220(4) 0.39675(19) 0.0541(12) Uani 1 1 d .
H12A H 1.0796 0.5060 0.3672 0.081 Uiso 1 1 calc GR
H12B H 1.0620 0.5752 0.4283 0.081 Uiso 1 1 calc GR
H12C H 0.9603 0.5618 0.3770 0.081 Uiso 1 1 calc GR
C13 C 1.0993(4) 0.3378(4) 0.4574(2) 0.0713(16) Uani 1 1 d .
H13A H 1.0774 0.2625 0.4764 0.107 Uiso 1 1 calc GR
H13B H 1.1349 0.3927 0.4881 0.107 Uiso 1 1 calc GR
H13C H 1.1520 0.3189 0.4281 0.107 Uiso 1 1 calc GR
C14 C 0.9964(3) 0.1989(3) 0.32361(16) 0.0369(10) Uani 1 1 d .
H14 H 1.0466 0.1480 0.3517 0.044 Uiso 1 1 calc R
C15 C 1.0707(4) 0.2741(4) 0.28587(19) 0.0572(13) Uani 1 1 d .
H15A H 1.0240 0.3266 0.2584 0.086 Uiso 1 1 calc GR
H15B H 1.1142 0.2194 0.2628 0.086 Uiso 1 1 calc GR
H15C H 1.1214 0.3244 0.3124 0.086 Uiso 1 1 calc GR
C16 C 0.9242(4) 0.1116(4) 0.2824(2) 0.0647(14) Uani 1 1 d .
H16A H 0.8813 0.0589 0.3068 0.097 Uiso 1 1 calc GR
H16B H 0.9723 0.0617 0.2596 0.097 Uiso 1 1 calc GR
H16C H 0.8729 0.1588 0.2547 0.097 Uiso 1 1 calc GR
C17 C 0.8144(3) 0.1930(4) 0.41227(17) 0.0443(11) Uani 1 1 d .
H17 H 0.7610 0.1544 0.3808 0.053 Uiso 1 1 calc R
C18 C 0.7420(4) 0.2639(4) 0.45446(18) 0.0584(13) Uani 1 1 d .
H18A H 0.7897 0.2947 0.4891 0.088 Uiso 1 1 calc GR
H18B H 0.6856 0.2093 0.4682 0.088 Uiso 1 1 calc GR
H18C H 0.7050 0.3322 0.4325 0.088 Uiso 1 1 calc GR
C19 C 0.8772(4) 0.0862(4) 0.4473(2) 0.0757(16) Uani 1 1 d .
H19A H 0.9238 0.0435 0.4207 0.114 Uiso 1 1 calc GR
H19B H 0.8228 0.0295 0.4613 0.114 Uiso 1 1 calc GR
H19C H 0.9243 0.1188 0.4818 0.114 Uiso 1 1 calc GR
C20 C 0.6153(4) 0.7521(4) 0.45333(17) 0.0575(13) Uani 1 1 d .
H20A H 0.5404 0.7735 0.4632 0.086 Uiso 1 1 calc GR
H20B H 0.6695 0.8101 0.4725 0.086 Uiso 1 1 calc GR
H20C H 0.6341 0.6699 0.4679 0.086 Uiso 1 1 calc GR
C21 C 0.6185(3) 0.7565(3) 0.38422(16) 0.0376(10) Uani 1 1 d .
C22 C 0.5727(4) 0.8804(3) 0.3594(2) 0.0570(13) Uani 1 1 d .
H22A H 0.5787 0.8844 0.3162 0.085 Uiso 1 1 calc GR
H22B H 0.6160 0.9466 0.3796 0.085 Uiso 1 1 calc GR
H22C H 0.4943 0.8884 0.3668 0.085 Uiso 1 1 calc GR
C23 C 0.7413(3) 0.7436(4) 0.37026(19) 0.0559(12) Uani 1 1 d .
H23A H 0.7709 0.6653 0.3853 0.084 Uiso 1 1 calc GR
H23B H 0.7858 0.8096 0.3898 0.084 Uiso 1 1 calc GR
H23C H 0.7447 0.7479 0.3268 0.084 Uiso 1 1 calc GR
C24 C 0.3983(3) 0.5982(3) 0.36662(16) 0.0338(9) Uani 1 1 d .
C25 C 0.3418(3) 0.5132(3) 0.31683(19) 0.0509(12) Uani 1 1 d .
H25A H 0.3306 0.5578 0.2788 0.076 Uiso 1 1 calc GR
H25B H 0.2696 0.4858 0.3282 0.076 Uiso 1 1 calc GR
H25C H 0.3897 0.4426 0.3121 0.076 Uiso 1 1 calc GR
C26 C 0.3252(3) 0.7121(3) 0.37303(18) 0.0500(11) Uani 1 1 d .
H26A H 0.3615 0.7655 0.4041 0.075 Uiso 1 1 calc GR
H26B H 0.2521 0.6872 0.3843 0.075 Uiso 1 1 calc GR
H26C H 0.3156 0.7558 0.3348 0.075 Uiso 1 1 calc GR
C27 C 0.4047(4) 0.5279(4) 0.42758(19) 0.0575(13) Uani 1 1 d .
H27A H 0.4494 0.4541 0.4248 0.086 Uiso 1 1 calc GR
H27B H 0.3293 0.5056 0.4363 0.086 Uiso 1 1 calc GR
H27C H 0.4393 0.5799 0.4597 0.086 Uiso 1 1 calc GR

loop_
_atom_site_aniso_label
_atom_site_aniso_U_11
_atom_site_aniso_U_22
_atom_site_aniso_U_33
_atom_site_aniso_U_23
_atom_site_aniso_U_13
_atom_site_aniso_U_12
P1 0.0294(6) 0.0279(5) 0.0280(5) 0.0019(4) 0.0030(4) 0.0047(5)
Si1 0.0283(6) 0.0336(6) 0.0319(6) 0.0015(5) 0.0013(5) 0.0051(5)
F1 0.085(2) 0.0756(17) 0.0348(14) 0.0009(13) 0.0256(13) 0.0047(15)
O1 0.0372(16) 0.0330(14) 0.0342(14) 0.0052(12) 0.0049(11) 0.0091(12)
N1 0.0293(18) 0.0380(18) 0.0288(17) 0.0058(14) 0.0020(14) 0.0105(15)
C1 0.034(2) 0.036(2) 0.043(2) 0.0103(19) 0.0032(19) 0.0123(19)
C2 0.042(3) 0.032(2) 0.034(2) 0.0079(18) -0.0075(19) -0.001(2)
C3 0.038(2) 0.029(2) 0.025(2) 0.0044(16) -0.0016(17) -0.0054(19)
C4 0.052(3) 0.042(2) 0.027(2) 0.0091(19) -0.0026(19) -0.006(2)
C5 0.054(3) 0.043(2) 0.023(2) -0.0025(18) 0.0154(19) -0.012(2)
C6 0.036(2) 0.030(2) 0.035(2) -0.0028(18) 0.0082(18) -0.0028(18)
C7 0.026(2) 0.0247(19) 0.031(2) 0.0005(16) 0.0033(16) -0.0040(17)
C8 0.027(2) 0.0271(19) 0.025(2) 0.0000(16) -0.0001(16) -0.0050(18)
C9 0.024(2) 0.025(2) 0.038(2) -0.0026(18) 0.0077(17) -0.0017(17)
C10 0.033(2) 0.031(2) 0.037(2) -0.0017(18) 0.0073(18) 0.0042(19)
C11 0.041(3) 0.046(2) 0.035(2) -0.0056(19) 0.0027(18) 0.001(2)
C12 0.052(3) 0.051(3) 0.059(3) -0.010(2) 0.002(2) -0.009(2)
C13 0.065(3) 0.071(3) 0.070(3) -0.010(3) -0.033(3) 0.012(3)
C14 0.037(2) 0.035(2) 0.038(2) 0.0012(19) 0.0018(18) 0.007(2)
C15 0.057(3) 0.056(3) 0.064(3) -0.002(2) 0.028(2) 0.015(2)
C16 0.073(4) 0.056(3) 0.065(3) -0.023(3) 0.005(3) 0.000(3)
C17 0.044(3) 0.049(2) 0.041(2) 0.010(2) 0.005(2) -0.006(2)
C18 0.051(3) 0.079(3) 0.047(3) 0.005(2) 0.015(2) -0.005(3)
C19 0.078(4) 0.070(3) 0.081(4) 0.043(3) 0.020(3) 0.012(3)
C20 0.067(3) 0.062(3) 0.042(3) -0.013(2) 0.000(2) 0.000(3)
C21 0.036(2) 0.036(2) 0.040(2) -0.0056(19) -0.0006(19) 0.003(2)
C22 0.064(3) 0.032(2) 0.074(3) -0.003(2) -0.001(2) -0.001(2)
C23 0.041(3) 0.056(3) 0.070(3) -0.017(2) 0.005(2) -0.009(2)
C24 0.030(2) 0.032(2) 0.040(2) 0.0079(18) 0.0073(17) 0.0027(19)
C25 0.032(3) 0.042(2) 0.079(3) 0.002(2) 0.002(2) -0.005(2)
C26 0.042(3) 0.047(3) 0.063(3) 0.005(2) 0.017(2) 0.012(2)
C27 0.058(3) 0.056(3) 0.062(3) 0.021(2) 0.022(2) 0.006(2)

loop_
_atom_type_symbol
_atom_type_description
_atom_type_scat_dispersion_real
_atom_type_scat_dispersion_imag
_atom_type_scat_source
C C 0.0033 0.0016 'International Tables Vol C Tables 4.2.6.8 and 6.1.1.4'
H H 0.0000 0.0000 'International Tables Vol C Tables 4.2.6.8 and 6.1.1.4'
F F 0.0171 0.0103 'International Tables Vol C Tables 4.2.6.8 and 6.1.1.4'
N N 0.0061 0.0033 'International Tables Vol C Tables 4.2.6.8 and 6.1.1.4'
O O 0.0106 0.0060 'International Tables Vol C Tables 4.2.6.8 and 6.1.1.4'
P P 0.1023 0.0942 'International Tables Vol C Tables 4.2.6.8 and 6.1.1.4'
Si Si 0.0817 0.0704 'International Tables Vol C Tables 4.2.6.8 and 6.1.1.4'

loop_
_geom_angle_atom_site_label_1
_geom_angle_atom_site_label_2
_geom_angle_atom_site_label_3
_geom_angle
O1 P1 N1 110.99(14)
O1 P1 C21 110.91(15)
O1 P1 C24 109.33(15)
N1 P1 C21 104.19(16)
N1 P1 C24 105.55(15)
C21 P1 C24 115.63(17)
C10 Si1 C11 107.99(16)
C10 Si1 C14 106.55(16)
C10 Si1 C17 107.80(17)
C14 Si1 C11 113.09(18)
C17 Si1 C11 111.32(18)
C17 Si1 C14 109.83(17)
C1 N1 P1 121.2(2)
C1 N1 C8 106.3(3)
C8 N1 P1 132.3(2)
N1 C1 H1 124.3
C2 C1 N1 111.5(3)
C2 C1 H1 124.3
C1 C2 H2 126.3
C1 C2 C3 107.3(3)
C3 C2 H2 126.3
C2 C3 C8 108.5(3)
C4 C3 C2 130.1(3)
C4 C3 C8 121.4(3)
C3 C4 H4 121.3
C5 C4 C3 117.4(3)
C5 C4 H4 121.3
F1 C5 C6 117.1(4)
C4 C5 F1 119.8(3)
C4 C5 C6 123.1(3)
C5 C6 H6 119.2
C5 C6 C7 121.6(3)
C7 C6 H6 119.2
C6 C7 C8 115.9(3)
C6 C7 C9 114.2(3)
C8 C7 C9 129.9(3)
C3 C8 N1 106.4(3)
C7 C8 N1 133.0(3)
C7 C8 C3 120.6(3)
C10 C9 C7 169.6(4)
C9 C10 Si1 177.9(3)
Si1 C11 H11 106.2
C12 C11 Si1 114.7(3)
C12 C11 H11 106.2
C12 C11 C13 109.8(4)
C13 C11 Si1 113.0(3)
C13 C11 H11 106.2
C11 C12 H12A 109.5
C11 C12 H12B 109.5
C11 C12 H12C 109.5
H12A C12 H12B 109.5
H12A C12 H12C 109.5
H12B C12 H12C 109.5
C11 C13 H13A 109.5
C11 C13 H13B 109.5
C11 C13 H13C 109.5
H13A C13 H13B 109.5
H13A C13 H13C 109.5
H13B C13 H13C 109.5
Si1 C14 H14 107.4
C15 C14 Si1 113.6(3)
C15 C14 H14 107.4
C15 C14 C16 109.4(3)
C16 C14 Si1 111.4(3)
C16 C14 H14 107.4
C14 C15 H15A 109.5
C14 C15 H15B 109.5
C14 C15 H15C 109.5
H15A C15 H15B 109.5
H15A C15 H15C 109.5
H15B C15 H15C 109.5
C14 C16 H16A 109.5
C14 C16 H16B 109.5
C14 C16 H16C 109.5
H16A C16 H16B 109.5
H16A C16 H16C 109.5
H16B C16 H16C 109.5
Si1 C17 H17 106.2
C18 C17 Si1 113.4(3)
C18 C17 H17 106.2
C18 C17 C19 110.1(3)
C19 C17 Si1 114.1(3)
C19 C17 H17 106.2
C17 C18 H18A 109.5
C17 C18 H18B 109.5
C17 C18 H18C 109.5
H18A C18 H18B 109.5
H18A C18 H18C 109.5
H18B C18 H18C 109.5
C17 C19 H19A 109.5
C17 C19 H19B 109.5
C17 C19 H19C 109.5
H19A C19 H19B 109.5
H19A C19 H19C 109.5
H19B C19 H19C 109.5
H20A C20 H20B 109.5
H20A C20 H20C 109.5
H20B C20 H20C 109.5
C21 C20 H20A 109.5
C21 C20 H20B 109.5
C21 C20 H20C 109.5
C20 C21 P1 108.6(3)
C22 C21 P1 115.9(3)
C22 C21 C20 109.9(3)
C23 C21 P1 104.8(3)
C23 C21 C20 108.6(3)
C23 C21 C22 108.7(3)
C21 C22 H22A 109.5
C21 C22 H22B 109.5
C21 C22 H22C 109.5
H22A C22 H22B 109.5
H22A C22 H22C 109.5
H22B C22 H22C 109.5
C21 C23 H23A 109.5
C21 C23 H23B 109.5
C21 C23 H23C 109.5
H23A C23 H23B 109.5
H23A C23 H23C 109.5
H23B C23 H23C 109.5
C25 C24 P1 107.0(3)
C25 C24 C27 107.9(3)
C26 C24 P1 119.0(3)
C26 C24 C25 109.9(3)
C26 C24 C27 107.3(3)
C27 C24 P1 105.2(3)
C24 C25 H25A 109.5
C24 C25 H25B 109.5
C24 C25 H25C 109.5
H25A C25 H25B 109.5
H25A C25 H25C 109.5
H25B C25 H25C 109.5
C24 C26 H26A 109.5
C24 C26 H26B 109.5
C24 C26 H26C 109.5
H26A C26 H26B 109.5
H26A C26 H26C 109.5
H26B C26 H26C 109.5
C24 C27 H27A 109.5
C24 C27 H27B 109.5
C24 C27 H27C 109.5
H27A C27 H27B 109.5
H27A C27 H27C 109.5
H27B C27 H27C 109.5

loop_
_geom_bond_atom_site_label_1
_geom_bond_atom_site_label_2
_geom_bond_distance
P1 O1 1.469(2)
P1 N1 1.720(3)
P1 C21 1.845(4)
P1 C24 1.858(4)
Si1 C10 1.843(4)
Si1 C11 1.885(4)
Si1 C14 1.882(4)
Si1 C17 1.875(4)
F1 C5 1.370(4)
N1 C1 1.407(4)
N1 C8 1.422(4)
C1 H1 0.9400
C1 C2 1.338(5)
C2 H2 0.9400
C2 C3 1.414(5)
C3 C4 1.386(5)
C3 C8 1.418(4)
C4 H4 0.9400
C4 C5 1.362(5)
C5 C6 1.376(5)
C6 H6 0.9400
C6 C7 1.409(5)
C7 C8 1.414(5)
C7 C9 1.443(5)
C9 C10 1.197(4)
C11 H11 0.9900
C11 C12 1.529(5)
C11 C13 1.551(5)
C12 H12A 0.9700
C12 H12B 0.9700
C12 H12C 0.9700
C13 H13A 0.9700
C13 H13B 0.9700
C13 H13C 0.9700
C14 H14 0.9900
C14 C15 1.520(5)
C14 C16 1.523(5)
C15 H15A 0.9700
C15 H15B 0.9700
C15 H15C 0.9700
C16 H16A 0.9700
C16 H16B 0.9700
C16 H16C 0.9700
C17 H17 0.9900
C17 C18 1.544(5)
C17 C19 1.548(5)
C18 H18A 0.9700
C18 H18B 0.9700
C18 H18C 0.9700
C19 H19A 0.9700
C19 H19B 0.9700
C19 H19C 0.9700
C20 H20A 0.9700
C20 H20B 0.9700
C20 H20C 0.9700
C20 C21 1.538(5)
C21 C22 1.537(5)
C21 C23 1.534(5)
C22 H22A 0.9700
C22 H22B 0.9700
C22 H22C 0.9700
C23 H23A 0.9700
C23 H23B 0.9700
C23 H23C 0.9700
C24 C25 1.543(5)
C24 C26 1.532(5)
C24 C27 1.549(5)
C25 H25A 0.9700
C25 H25B 0.9700
C25 H25C 0.9700
C26 H26A 0.9700
C26 H26B 0.9700
C26 H26C 0.9700
C27 H27A 0.9700
C27 H27B 0.9700
C27 H27C 0.9700
